data_1531352
loop_
_publ_author_name
'Emirdag-Eanes, M.'
'Krawiec, M.'
'Kolis, J. W.'

_publ_section_title
;
 Hydrothermal synthesis and structural characterization of NaLnGeO~4~ (Ln
 = Ho, Er, Tb, Tm, Yb, Lu) family of lanthanide germanates
;
_journal_issue 5
_journal_name_full 'Journal of Chemical Crystallography'
_journal_page_first 281
_journal_page_last 285
_journal_paper_doi 10.1023/A:1014378729117
_journal_volume 31
_journal_year 2002
_chemical_formula_sum 'Ge Ho Na O4'
_chemical_name_systematic 'Na Ho (Ge O4)'
_space_group_IT_number 62
_symmetry_space_group_name_Hall '-P 2ac 2n'
_symmetry_space_group_name_H-M 'P n m a'
_cell_angle_alpha 90
_cell_angle_beta 90
_cell_angle_gamma 90
_cell_formula_units_Z 4
_cell_length_a 11.418
_cell_length_b 6.447
_cell_length_c 5.27
_cell_volume 387.934
_citation_journal_id_ASTM JCCYEV
_cod_data_source_file Emirdag-Eanes_JCCYEV_2002_1143.cif
_cod_data_source_block Ge1Ho1Na1O4
_cod_original_cell_volume 387.9344
_cod_original_formula_sum 'Ge1 Ho1 Na1 O4'
_cod_database_code 1531352

loop_
_symmetry_equiv_pos_as_xyz
x,y,z
-x+1/2,-y,z+1/2
x+1/2,-y+1/2,-z+1/2
-x,y+1/2,-z
-x,-y,-z
x-1/2,y,-z-1/2
-x-1/2,y-1/2,z-1/2
x,-y-1/2,z

loop_
_atom_site_label
_atom_site_type_symbol
_atom_site_fract_x
_atom_site_fract_y
_atom_site_fract_z
_atom_site_occupancy
_atom_site_U_iso_or_equiv
O2 O-2 0.6733 0.4576 0.708 1 0.0
O1 O-2 0.6104 0.25 0.231 1 0.0
Ho1 Ho+3 0.27766 0.25 0.50285 1 0.0
Ge1 Ge+4 0.59707 0.25 0.5557 1 0.0
O3 O-2 0.4551 0.25 0.6747 1 0.0
Na1 Na+1 0.5 0.5 0 1 0.0
